data_4327425
loop_
_publ_author_name
'Tara J. Burchell'
'Dana J. Eisler'
'Richard J. Puddephatt'

_publ_section_title
;
 Self-Assembly Using Dynamic Coordination Chemistry and Hydrogen Bonding:
 Mercury(II) Macrocycles, Polymers and Sheets
;
_journal_name_full 'Inorganic Chemistry'
_journal_page_first 5550
_journal_page_last 5557
_journal_paper_doi 10.1021/ic049500+
_journal_volume 43
_journal_year 2004
_chemical_formula_sum 'C44 H44 Hg2 I4 N8 O6'
_chemical_formula_weight 1689.65
_chemical_name_systematic
; 
 ? 
;
_space_group_IT_number 2
_symmetry_cell_setting triclinic
_symmetry_space_group_name_Hall '-P 1'
_symmetry_space_group_name_H-M 'P -1'
_atom_sites_solution_hydrogens geom
_atom_sites_solution_primary Patterson
_atom_sites_solution_secondary difmap
_audit_creation_method SHELXL-97
_cell_angle_alpha 104.646(2)
_cell_angle_beta 103.340(2)
_cell_angle_gamma 109.6300(10)
_cell_formula_units_Z 1
_cell_length_a 9.3375(2)
_cell_length_b 12.1949(3)
_cell_length_c 13.2506(4)
_cell_measurement_temperature 150(2)
_cell_volume 1289.84(6)
_computing_cell_refinement 'Nonius DENZO'
_computing_data_collection 'Nonius COLLECT'
_computing_data_reduction 'Nonius DENZO'
_computing_molecular_graphics 'Bruker SHELXTL'
_computing_publication_material 'Bruker SHELXTL'
_computing_structure_refinement 'SHELXL-97 (Sheldrick, 1997)'
_computing_structure_solution 'SHELXS-97 (Sheldrick, 1990)'
_diffrn_ambient_temperature 150(2)
_diffrn_measured_fraction_theta_full 0.987
_diffrn_measured_fraction_theta_max 0.987
_diffrn_measurement_device_type 'Nonius Kappa CCD'
_diffrn_measurement_method 'phi\omega scans'
_diffrn_radiation_monochromator graphite
_diffrn_radiation_source 'fine-focus sealed tube'
_diffrn_radiation_type MoK\a
_diffrn_radiation_wavelength 0.71073
_diffrn_reflns_av_R_equivalents 0.080
_diffrn_reflns_av_sigmaI/netI 0.0741
_diffrn_reflns_limit_h_max 12
_diffrn_reflns_limit_h_min -11
_diffrn_reflns_limit_k_max 15
_diffrn_reflns_limit_k_min -15
_diffrn_reflns_limit_l_max 17
_diffrn_reflns_limit_l_min -17
_diffrn_reflns_number 19088
_diffrn_reflns_theta_full 27.63
_diffrn_reflns_theta_max 27.63
_diffrn_reflns_theta_min 2.84
_exptl_absorpt_coefficient_mu 8.389
_exptl_absorpt_correction_T_max 0.4085
_exptl_absorpt_correction_T_min 0.3136
_exptl_absorpt_correction_type integration
_exptl_crystal_colour colourless
_exptl_crystal_density_diffrn 2.175
_exptl_crystal_description block
_exptl_crystal_F_000 784
_exptl_crystal_size_max 0.18
_exptl_crystal_size_mid 0.15
_exptl_crystal_size_min 0.13
_refine_diff_density_max 3.379
_refine_diff_density_min -2.168
_refine_diff_density_rms 0.245
_refine_ls_extinction_method none
_refine_ls_goodness_of_fit_ref 1.022
_refine_ls_hydrogen_treatment mixed
_refine_ls_matrix_type full
_refine_ls_number_parameters 288
_refine_ls_number_reflns 5932
_refine_ls_number_restraints 15
_refine_ls_restrained_S_all 1.022
_refine_ls_R_factor_all 0.0661
_refine_ls_R_factor_gt 0.0489
_refine_ls_shift/su_max 0.008
_refine_ls_shift/su_mean 0.000
_refine_ls_structure_factor_coef Fsqd
_refine_ls_weighting_details 'calc w=1/[\s^2^(Fo^2^)+(0.0812P)^2^+0.0000P] where P=(Fo^2^+2Fc^2^)/3'
_refine_ls_weighting_scheme calc
_refine_ls_wR_factor_gt 0.1274
_refine_ls_wR_factor_ref 0.1389
_reflns_number_gt 4697
_reflns_number_total 5932
_reflns_threshold_expression >2sigma(I)
_cod_data_source_file ic0495002Bsi20040416_110705_4.cif
_cod_data_source_block 4c
_cod_database_code 4327425

loop_
_symmetry_equiv_pos_as_xyz
'x, y, z'
'-x, -y, -z'

loop_
_atom_site_label
_atom_site_type_symbol
_atom_site_fract_x
_atom_site_fract_y
_atom_site_fract_z
_atom_site_U_iso_or_equiv
_atom_site_adp_type
_atom_site_occupancy
_atom_site_symmetry_multiplicity
_atom_site_calc_flag
_atom_site_refinement_flags
_atom_site_disorder_assembly
_atom_site_disorder_group
Hg1 Hg 2.01584(4) 1.16633(2) 0.44163(2) 0.03691(12) Uani 1 1 d . . .
I1 I 1.93672(8) 1.27223(5) 0.60738(4) 0.05400(18) Uani 1 1 d . . .
I2 I 2.23637(7) 1.11775(5) 0.36693(5) 0.04846(16) Uani 1 1 d . . .
N1 N 1.7770(7) 0.9692(5) 0.3441(5) 0.0310(12) Uani 1 1 d . . .
C1 C 1.6366(11) 0.9475(7) 0.3635(7) 0.0428(19) Uani 1 1 d . . .
H1A H 1.6302 1.0119 0.4177 0.051 Uiso 1 1 calc R . .
C2 C 1.5021(10) 0.8360(7) 0.3083(7) 0.0390(17) Uani 1 1 d . . .
H2A H 1.4059 0.8239 0.3254 0.047 Uiso 1 1 calc R . .
C3 C 1.5071(8) 0.7402(6) 0.2267(5) 0.0264(13) Uani 1 1 d . . .
C4 C 1.6524(10) 0.7641(7) 0.2087(7) 0.0407(18) Uani 1 1 d . . .
H4A H 1.6625 0.7022 0.1543 0.049 Uiso 1 1 calc R . .
C5 C 1.7839(10) 0.8782(7) 0.2698(7) 0.0398(18) Uani 1 1 d . . .
H5A H 1.8836 0.8912 0.2575 0.048 Uiso 1 1 calc R . .
C6 C 1.3580(8) 0.6215(6) 0.1675(5) 0.0267(13) Uani 1 1 d . . .
O1 O 1.2277(6) 0.6147(5) 0.1717(5) 0.0403(12) Uani 1 1 d . . .
N2 N 1.3821(7) 0.5238(5) 0.1116(5) 0.0286(12) Uani 1 1 d . . .
H2B H 1.4812 0.5365 0.1130 0.034 Uiso 1 1 calc R . .
C7 C 1.2560(8) 0.4007(6) 0.0502(6) 0.0262(13) Uani 1 1 d . . .
C8 C 1.2659(9) 0.3035(7) 0.0840(6) 0.0332(15) Uani 1 1 d . . .
H8A H 1.3563 0.3205 0.1457 0.040 Uiso 1 1 calc R . .
C9 C 1.1493(10) 0.1852(7) 0.0309(7) 0.0372(17) Uani 1 1 d . . .
H9A H 1.1599 0.1197 0.0540 0.045 Uiso 1 1 calc R . .
C10 C 1.0137(9) 0.1601(6) -0.0577(6) 0.0353(16) Uani 1 1 d . . .
H10A H 0.9285 0.0785 -0.0923 0.042 Uiso 1 1 calc R . .
C11 C 1.0036(9) 0.2551(6) -0.0951(6) 0.0291(14) Uani 1 1 d . . .
H11A H 0.9126 0.2375 -0.1567 0.035 Uiso 1 1 calc R . .
C12 C 1.1249(8) 0.3749(6) -0.0434(5) 0.0243(13) Uani 1 1 d . . .
N3 N 1.1098(7) 0.4679(5) -0.0859(5) 0.0246(11) Uani 1 1 d . . .
H3A H 1.0244 0.4843 -0.0884 0.030 Uiso 1 1 calc R . .
C13 C 1.2222(8) 0.5321(6) -0.1226(6) 0.0273(14) Uani 1 1 d . . .
O2 O 1.3542(6) 0.5281(5) -0.1094(5) 0.0356(12) Uani 1 1 d . . .
C14 C 1.1739(8) 0.6091(6) -0.1841(6) 0.0262(13) Uani 1 1 d . . .
C15 C 1.2487(11) 0.6359(8) -0.2591(8) 0.047(2) Uani 1 1 d . . .
H15A H 1.3303 0.6085 -0.2686 0.057 Uiso 1 1 calc R . .
C16 C 1.2035(11) 0.7028(9) -0.3198(8) 0.050(2) Uani 1 1 d . . .
H16A H 1.2557 0.7202 -0.3712 0.060 Uiso 1 1 calc R . .
N4 N 1.0904(8) 0.7445(6) -0.3102(5) 0.0343(13) Uani 1 1 d . . .
C17 C 1.0205(11) 0.7191(8) -0.2379(7) 0.0403(18) Uani 1 1 d . . .
H17A H 0.9380 0.7466 -0.2311 0.048 Uiso 1 1 calc R . .
C18 C 1.0598(10) 0.6547(7) -0.1710(7) 0.0375(18) Uani 1 1 d . . .
H18A H 1.0095 0.6423 -0.1176 0.045 Uiso 1 1 calc R . .
O50 O 1.477(3) 0.539(2) -0.3926(18) 0.104(6) Uiso 0.50 1 d PD A -1
C51 C 1.574(3) 0.476(2) -0.402(2) 0.075(6) Uiso 0.50 1 d PD A -1
H51A H 1.5136 0.3876 -0.4110 0.089 Uiso 0.50 1 calc PR A -1
H51B H 1.6717 0.5143 -0.3339 0.089 Uiso 0.50 1 calc PR A -1
C52 C 1.622(6) 0.483(6) -0.503(3) 0.10(2) Uiso 0.50 1 d PD A -1
H52A H 1.7301 0.5513 -0.4816 0.125 Uiso 0.50 1 calc PR A -1
H52B H 1.6221 0.4032 -0.5450 0.125 Uiso 0.50 1 calc PR A -1
C53 C 1.493(4) 0.508(3) -0.570(2) 0.088(8) Uiso 0.50 1 d PD A -1
H53A H 1.4219 0.4345 -0.6387 0.106 Uiso 0.50 1 calc PR A -1
H53B H 1.5417 0.5805 -0.5910 0.106 Uiso 0.50 1 calc PR A -1
C54 C 1.397(5) 0.535(5) -0.495(2) 0.071(12) Uiso 0.50 1 d PD A -1
H54A H 1.3912 0.6158 -0.4898 0.085 Uiso 0.50 1 calc PR A -1
H54B H 1.2854 0.4686 -0.5260 0.085 Uiso 0.50 1 calc PR A -1
O60A O 1.340(4) -0.013(4) 0.008(4) 0.091(14) Uiso 0.20 1 d PD B -2
C61A C 1.445(3) -0.037(3) 0.084(2) 0.077(7) Uiso 0.20 1 d PD B -2
H61A H 1.3875 -0.1198 0.0869 0.093 Uiso 0.20 1 calc PR B -2
H61B H 1.4836 0.0269 0.1586 0.093 Uiso 0.20 1 calc PR B -2
C62A C 1.583(4) -0.034(3) 0.047(3) 0.079(10) Uiso 0.20 1 d PD B -2
H62A H 1.5792 -0.1186 0.0185 0.095 Uiso 0.20 1 calc PR B -2
H62B H 1.6876 0.0215 0.1076 0.095 Uiso 0.20 1 calc PR B -2
C63A C 1.558(4) 0.017(3) -0.045(3) 0.109(11) Uiso 0.20 1 d PD B -2
H63A H 1.6609 0.0797 -0.0405 0.130 Uiso 0.20 1 calc PR B -2
H63B H 1.5076 -0.0507 -0.1187 0.130 Uiso 0.20 1 calc PR B -2
C64A C 1.447(3) 0.073(3) -0.022(2) 0.071(8) Uiso 0.20 1 d PD B -2
H64A H 1.5064 0.1555 0.0398 0.085 Uiso 0.20 1 calc PR B -2
H64B H 1.3897 0.0845 -0.0887 0.085 Uiso 0.20 1 calc PR B -2
O60B O 1.399(4) 0.054(3) 0.068(2) 0.082(8) Uiso 0.30 1 d PD C -3
C61B C 1.445(3) -0.037(3) 0.084(2) 0.077(7) Uiso 0.30 1 d PD C -3
H61C H 1.3521 -0.1194 0.0415 0.093 Uiso 0.30 1 calc PR C -3
H61D H 1.4752 -0.0253 0.1634 0.093 Uiso 0.30 1 calc PR C -3
C62B C 1.583(4) -0.034(3) 0.047(3) 0.079(10) Uiso 0.30 1 d PD C -3
H62C H 1.5792 -0.1186 0.0185 0.095 Uiso 0.30 1 calc PR C -3
H62D H 1.6876 0.0215 0.1076 0.095 Uiso 0.30 1 calc PR C -3
C63B C 1.558(4) 0.017(3) -0.045(3) 0.109(11) Uiso 0.30 1 d PD C -3
H63C H 1.6609 0.0797 -0.0405 0.130 Uiso 0.30 1 calc PR C -3
H63D H 1.5076 -0.0507 -0.1187 0.130 Uiso 0.30 1 calc PR C -3
C64B C 1.447(3) 0.073(3) -0.022(2) 0.071(8) Uiso 0.30 1 d PD C -3
H64C H 1.5013 0.1644 -0.0050 0.085 Uiso 0.30 1 calc PR C -3
H64D H 1.3496 0.0381 -0.0893 0.085 Uiso 0.30 1 calc PR C -3

loop_
_atom_site_aniso_label
_atom_site_aniso_U_11
_atom_site_aniso_U_22
_atom_site_aniso_U_33
_atom_site_aniso_U_23
_atom_site_aniso_U_13
_atom_site_aniso_U_12
Hg1 0.0400(2) 0.03043(17) 0.03337(17) 0.01352(12) 0.00596(13) 0.00981(13)
I1 0.0745(5) 0.0404(3) 0.0302(3) 0.0064(2) 0.0167(3) 0.0102(3)
I2 0.0349(3) 0.0426(3) 0.0631(4) 0.0202(3) 0.0085(3) 0.0155(3)
N1 0.029(3) 0.032(3) 0.032(3) 0.012(3) 0.008(3) 0.014(3)
C1 0.044(5) 0.035(4) 0.039(4) -0.001(3) 0.017(4) 0.013(4)
C2 0.032(4) 0.033(4) 0.044(4) 0.002(3) 0.015(4) 0.011(3)
C3 0.027(4) 0.025(3) 0.025(3) 0.008(3) 0.006(3) 0.011(3)
C4 0.030(4) 0.036(4) 0.051(5) 0.006(4) 0.016(4) 0.014(3)
C5 0.035(5) 0.028(4) 0.051(5) 0.009(3) 0.019(4) 0.010(3)
C6 0.019(3) 0.033(4) 0.028(3) 0.010(3) 0.004(3) 0.014(3)
O1 0.023(3) 0.037(3) 0.049(3) 0.002(2) 0.009(2) 0.011(2)
N2 0.025(3) 0.027(3) 0.032(3) 0.008(2) 0.008(2) 0.012(2)
C7 0.025(4) 0.024(3) 0.028(3) 0.006(3) 0.011(3) 0.010(3)
C8 0.024(4) 0.041(4) 0.041(4) 0.021(3) 0.009(3) 0.018(3)
C9 0.035(4) 0.032(4) 0.049(5) 0.021(4) 0.012(4) 0.015(3)
C10 0.028(4) 0.025(4) 0.045(4) 0.011(3) 0.008(3) 0.006(3)
C11 0.026(4) 0.026(3) 0.030(3) 0.010(3) 0.006(3) 0.007(3)
C12 0.025(4) 0.024(3) 0.029(3) 0.013(3) 0.010(3) 0.012(3)
N3 0.023(3) 0.028(3) 0.028(3) 0.015(2) 0.009(2) 0.013(2)
C13 0.025(4) 0.027(3) 0.028(3) 0.010(3) 0.009(3) 0.009(3)
O2 0.026(3) 0.044(3) 0.051(3) 0.027(3) 0.019(2) 0.020(2)
C14 0.026(4) 0.026(3) 0.027(3) 0.011(3) 0.010(3) 0.010(3)
C15 0.046(5) 0.070(6) 0.059(5) 0.042(5) 0.036(5) 0.037(5)
C16 0.045(5) 0.074(6) 0.063(6) 0.046(5) 0.038(5) 0.036(5)
N4 0.033(4) 0.038(3) 0.039(3) 0.020(3) 0.016(3) 0.016(3)
C17 0.046(5) 0.052(5) 0.046(5) 0.028(4) 0.025(4) 0.034(4)
C18 0.043(5) 0.051(5) 0.042(4) 0.029(4) 0.027(4) 0.030(4)

loop_
_atom_type_symbol
_atom_type_description
_atom_type_scat_dispersion_real
_atom_type_scat_dispersion_imag
_atom_type_scat_source
C C 0.0033 0.0016 'International Tables Vol C Tables 4.2.6.8 and 6.1.1.4'
H H 0.0000 0.0000 'International Tables Vol C Tables 4.2.6.8 and 6.1.1.4'
N N 0.0061 0.0033 'International Tables Vol C Tables 4.2.6.8 and 6.1.1.4'
O O 0.0106 0.0060 'International Tables Vol C Tables 4.2.6.8 and 6.1.1.4'
I I -0.4742 1.8119 'International Tables Vol C Tables 4.2.6.8 and 6.1.1.4'
Hg Hg -2.3894 9.2266 'International Tables Vol C Tables 4.2.6.8 and 6.1.1.4'

loop_
_geom_angle_atom_site_label_1
_geom_angle_atom_site_label_2
_geom_angle_atom_site_label_3
_geom_angle
_geom_angle_site_symmetry_1
_geom_angle_site_symmetry_3
N1 Hg1 N4 90.3(2) . 2_875
N1 Hg1 I1 101.26(13) . .
N4 Hg1 I1 97.18(14) 2_875 .
N1 Hg1 I2 102.18(13) . .
N4 Hg1 I2 101.47(13) 2_875 .
I1 Hg1 I2 149.78(3) . .
C5 N1 C1 117.7(7) . .
C5 N1 Hg1 119.3(5) . .
C1 N1 Hg1 123.0(5) . .
N1 C1 C2 122.7(7) . .
C1 C2 C3 119.8(7) . .
C4 C3 C2 116.4(7) . .
C4 C3 C6 125.4(6) . .
C2 C3 C6 118.2(6) . .
C3 C4 C5 120.3(7) . .
N1 C5 C4 123.0(7) . .
O1 C6 N2 123.7(7) . .
O1 C6 C3 121.6(6) . .
N2 C6 C3 114.6(6) . .
C6 N2 C7 123.9(6) . .
C8 C7 C12 119.2(6) . .
C8 C7 N2 118.4(7) . .
C12 C7 N2 122.4(6) . .
C9 C8 C7 121.5(7) . .
C8 C9 C10 119.7(6) . .
C11 C10 C9 119.8(7) . .
C12 C11 C10 120.6(7) . .
C11 C12 C7 119.1(6) . .
C11 C12 N3 118.3(6) . .
C7 C12 N3 122.6(6) . .
C13 N3 C12 122.2(6) . .
O2 C13 N3 123.7(6) . .
O2 C13 C14 120.9(5) . .
N3 C13 C14 115.4(6) . .
C18 C14 C15 117.9(6) . .
C18 C14 C13 124.4(5) . .
C15 C14 C13 117.6(6) . .
C16 C15 C14 119.3(7) . .
N4 C16 C15 123.4(6) . .
C17 N4 C16 116.8(6) . .
C17 N4 Hg1 120.8(5) . 2_875
C16 N4 Hg1 121.7(5) . 2_875
N4 C17 C18 124.2(7) . .
C14 C18 C17 118.3(6) . .
C54 O50 C51 110(3) . .
O50 C51 C52 107(3) . .
C53 C52 C51 103(3) . .
C52 C53 C54 106(2) . .
O50 C54 C53 107(2) . .
C64A O60A C61A 102(3) . .
O60A C61A C62A 108(3) . .
C61A C62A C63A 102(2) . .
C64A C63A C62A 102.4(18) . .
O60A C64A C63A 103(3) . .

loop_
_geom_bond_atom_site_label_1
_geom_bond_atom_site_label_2
_geom_bond_distance
_geom_bond_site_symmetry_2
Hg1 N1 2.433(6) .
Hg1 N4 2.467(6) 2_875
Hg1 I1 2.6444(6) .
Hg1 I2 2.6523(6) .
N1 C5 1.316(9) .
N1 C1 1.346(10) .
C1 C2 1.374(11) .
C2 C3 1.399(9) .
C3 C4 1.379(10) .
C3 C6 1.489(10) .
C4 C5 1.386(11) .
C6 O1 1.206(8) .
C6 N2 1.354(8) .
N2 C7 1.433(9) .
C7 C8 1.392(9) .
C7 C12 1.406(10) .
C8 C9 1.357(10) .
C9 C10 1.395(11) .
C10 C11 1.393(9) .
C11 C12 1.382(9) .
C12 N3 1.420(7) .
N3 C13 1.351(8) .
C13 O2 1.223(8) .
C13 C14 1.500(9) .
C14 C18 1.381(10) .
C14 C15 1.383(9) .
C15 C16 1.377(11) .
C16 N4 1.334(10) .
N4 C17 1.321(9) .
N4 Hg1 2.467(6) 2_875
C17 C18 1.391(10) .
O50 C54 1.37(2) .
O50 C51 1.38(2) .
C51 C52 1.53(3) .
C52 C53 1.49(3) .
C53 C54 1.53(2) .
O60A C64A 1.40(3) .
O60A C61A 1.40(3) .
C61A C62A 1.475(18) .
C62A C63A 1.500(19) .
C63A C64A 1.466(19) .

loop_
_geom_hbond_atom_site_label_D
_geom_hbond_atom_site_label_H
_geom_hbond_atom_site_label_A
_geom_hbond_distance_DH
_geom_hbond_distance_HA
_geom_hbond_distance_DA
_geom_hbond_angle_DHA
_geom_hbond_site_symmetry_A
N2 H2B O2 0.88 1.95 2.745(7) 148.9 2_865
N3 H3A O1 0.88 2.11 2.806(8) 135.9 2_765
